data_4107029
loop_
_publ_author_name
'Todd F. Markle'
'Ian J. Rhile'
'James M. Mayer'

_publ_section_title
;
 Kinetic Effects of Increased Proton Transfer Distance on Proton-Coupled
 Oxidations of Phenol-Amines
;
_journal_name_full 'Journal of the American Chemical Society'
_journal_page_first 17341
_journal_page_last 17352
_journal_paper_doi 10.1021/ja2056853
_journal_volume 133
_journal_year 2011
_chemical_formula_sum 'C17 H27 N O'
_chemical_formula_weight 261.40
_chemical_name_common TFM4031
_chemical_name_systematic
;
 ?
;
_space_group.centring_type P

_space_group_IT_number 61
_space_group.IT_number 61

_symmetry_cell_setting orthorhombic
_symmetry_space_group_name_Hall '-P 2ac 2ab'
_symmetry_space_group_name_H-M 'P b c a'
_atom_sites_solution_hydrogens geom
_atom_sites_solution_primary direct
_atom_sites_solution_secondary difmap
_audit_creation_method SHELXL-97
_cell_angle_alpha 90.00
_cell_angle_beta 90.00
_cell_angle_gamma 90.00
_cell_formula_units_Z 8
_cell_length_a 9.5490(17)
_cell_length_b 12.040(2)
_cell_length_c 27.566(5)
_cell_measurement_reflns_used 3893
_cell_measurement_temperature 208(2)
_cell_measurement_theta_max 24.37
_cell_measurement_theta_min 2.59
_cell_volume 3169.3(10)
_computing_cell_refinement 'Bruker SMART'
_computing_data_collection 'Bruker SMART'
_computing_data_reduction 'Bruker SAINT'
_computing_molecular_graphics ORTEP-32
_computing_publication_material WinGX
_computing_structure_refinement SHELXL-97
_computing_structure_solution SIR-2004
_diffrn_ambient_temperature 208(2)
_diffrn_measured_fraction_theta_full 0.997
_diffrn_measured_fraction_theta_max 0.997
_diffrn_measurement_device_type 'CCD area detector'
_diffrn_measurement_method 'phi and omega scans'
_diffrn_radiation_monochromator graphite
_diffrn_radiation_source 'fine-focus sealed tube'
_diffrn_radiation_type MoK\a
_diffrn_radiation_wavelength 0.71073
_diffrn_reflns_av_R_equivalents 0.1033
_diffrn_reflns_av_sigmaI/netI 0.0818
_diffrn_reflns_limit_h_max 10
_diffrn_reflns_limit_h_min -11
_diffrn_reflns_limit_k_max 14
_diffrn_reflns_limit_k_min -11
_diffrn_reflns_limit_l_max 31
_diffrn_reflns_limit_l_min -32
_diffrn_reflns_number 19339
_diffrn_reflns_theta_full 25.00
_diffrn_reflns_theta_max 25.02
_diffrn_reflns_theta_min 2.59
_exptl_absorpt_coefficient_mu 0.067
_exptl_absorpt_correction_T_max 0.9973
_exptl_absorpt_correction_T_min 0.9920
_exptl_absorpt_correction_type multi-scan
_exptl_absorpt_process_details SADABS
_exptl_crystal_colour colorless
_exptl_crystal_density_diffrn 1.096
_exptl_crystal_description block
_exptl_crystal_F_000 1152
_exptl_crystal_size_max 0.12
_exptl_crystal_size_mid 0.10
_exptl_crystal_size_min 0.04
_refine_diff_density_max 0.339
_refine_diff_density_min -0.206
_refine_diff_density_rms 0.045
_refine_ls_extinction_method none
_refine_ls_goodness_of_fit_ref 1.060
_refine_ls_hydrogen_treatment mixed
_refine_ls_matrix_type full
_refine_ls_number_parameters 182
_refine_ls_number_reflns 2794
_refine_ls_number_restraints 0
_refine_ls_restrained_S_all 1.060
_refine_ls_R_factor_all 0.1381
_refine_ls_R_factor_gt 0.0698
_refine_ls_shift/su_max 0.000
_refine_ls_shift/su_mean 0.000
_refine_ls_structure_factor_coef Fsqd
_refine_ls_weighting_details 'calc w=1/[\s^2^(Fo^2^)+(0.0594P)^2^+1.7881P] where P=(Fo^2^+2Fc^2^)/3'
_refine_ls_weighting_scheme calc
_refine_ls_wR_factor_gt 0.1420
_refine_ls_wR_factor_ref 0.1660
_reflns_number_gt 1598
_reflns_number_total 2794
_reflns_threshold_expression >2sigma(I)
_cod_data_source_file ja2056853_si_002.cif
_cod_data_source_block mayer12
_cod_depositor_comments
;
The following automatic conversions were performed:

'_space_group.centring_type' value 'primitive' was replaced with the
value 'P' as specified in the replacement file
'/home/antanas/src/cod-tools/trunk/data/replacement-values/replacement_values.lst'.

Automatic conversion script
Id: cif_fix_values 5642 2017-10-24 12:04:52Z antanas 
;
_cod_original_cell_volume 3169.4(10)
_cod_database_code 4107029

loop_
_symmetry_equiv_pos_as_xyz
'x, y, z'
'-x+1/2, -y, z+1/2'
'x+1/2, -y+1/2, -z'
'-x, y+1/2, -z+1/2'
'-x, -y, -z'
'x-1/2, y, -z-1/2'
'-x-1/2, y-1/2, z'
'x, -y-1/2, z-1/2'

loop_
_atom_site_label
_atom_site_type_symbol
_atom_site_fract_x
_atom_site_fract_y
_atom_site_fract_z
_atom_site_U_iso_or_equiv
_atom_site_adp_type
_atom_site_occupancy
_atom_site_symmetry_multiplicity
_atom_site_calc_flag
_atom_site_refinement_flags
C1 C 0.0247(3) 0.1359(2) 0.57725(11) 0.0317(7) Uani 1 1 d .
C2 C 0.0771(3) 0.1024(2) 0.62236(10) 0.0264(7) Uani 1 1 d .
C3 C -0.0036(3) 0.0247(2) 0.64775(10) 0.0257(7) Uani 1 1 d .
H3 H 0.0305 0.0007 0.6780 0.031 Uiso 1 1 calc R
C4 C -0.1307(3) -0.0205(2) 0.63198(10) 0.0256(7) Uani 1 1 d .
C5 C -0.1788(3) 0.0173(2) 0.58693(10) 0.0280(7) Uani 1 1 d .
C6 C -0.1015(3) 0.0935(2) 0.56068(10) 0.0301(7) Uani 1 1 d .
C7 C 0.2159(3) 0.1478(2) 0.64309(11) 0.0315(7) Uani 1 1 d .
C8 C 0.2090(4) 0.2750(2) 0.64626(13) 0.0448(9) Uani 1 1 d .
H8A H 0.1898 0.3054 0.6144 0.067 Uiso 1 1 calc R
H8B H 0.2978 0.3034 0.6580 0.067 Uiso 1 1 calc R
H8C H 0.1349 0.2965 0.6685 0.067 Uiso 1 1 calc R
C9 C 0.2457(4) 0.1043(3) 0.69393(12) 0.0476(9) Uani 1 1 d .
H9A H 0.1697 0.1253 0.7154 0.071 Uiso 1 1 calc R
H9B H 0.3327 0.1359 0.7057 0.071 Uiso 1 1 calc R
H9C H 0.2535 0.0240 0.6930 0.071 Uiso 1 1 calc R
C10 C 0.3371(3) 0.1121(2) 0.61018(12) 0.0425(9) Uani 1 1 d .
H10A H 0.3444 0.0317 0.6102 0.064 Uiso 1 1 calc R
H10B H 0.4238 0.1440 0.6221 0.064 Uiso 1 1 calc R
H10C H 0.3198 0.1379 0.5774 0.064 Uiso 1 1 calc R
C11 C -0.2104(3) -0.1044(2) 0.66380(11) 0.0344(8) Uani 1 1 d .
C12 C -0.3542(4) -0.0571(3) 0.67756(13) 0.0554(10) Uani 1 1 d .
H12A H -0.3422 0.0148 0.6928 0.083 Uiso 1 1 calc R
H12B H -0.4004 -0.1073 0.7000 0.083 Uiso 1 1 calc R
H12C H -0.4109 -0.0490 0.6486 0.083 Uiso 1 1 calc R
C13 C -0.2284(4) -0.2149(2) 0.63654(14) 0.0576(11) Uani 1 1 d .
H13A H -0.2804 -0.2022 0.6068 0.086 Uiso 1 1 calc R
H13B H -0.2791 -0.2670 0.6568 0.086 Uiso 1 1 calc R
H13C H -0.1370 -0.2452 0.6288 0.086 Uiso 1 1 calc R
C14 C -0.1337(4) -0.1306(3) 0.71104(12) 0.0503(10) Uani 1 1 d .
H14A H -0.0439 -0.1643 0.7037 0.075 Uiso 1 1 calc R
H14B H -0.1894 -0.1815 0.7303 0.075 Uiso 1 1 calc R
H14C H -0.1189 -0.0624 0.7291 0.075 Uiso 1 1 calc R
C15 C -0.3138(3) -0.0055(3) 0.55915(13) 0.0500(10) Uani 1 1 d .
H15A H -0.3344 -0.0852 0.5582 0.060 Uiso 1 1 calc R
H15B H -0.3931 0.0335 0.5739 0.060 Uiso 1 1 calc R
C16 C -0.2839(4) 0.0388(3) 0.50862(13) 0.0555(11) Uani 1 1 d .
H16A H -0.2485 -0.0205 0.4876 0.067 Uiso 1 1 calc R
H16B H -0.3692 0.0695 0.4941 0.067 Uiso 1 1 calc R
C17 C -0.1743(4) 0.1289(3) 0.51483(12) 0.0493(10) Uani 1 1 d .
H17 H -0.2258 0.1980 0.5227 0.059 Uiso 1 1 calc R
N1 N -0.0802(4) 0.1561(3) 0.47587(11) 0.0676(10) Uani 1 1 d .
H1A H -0.1151 0.2077 0.4550 0.081 Uiso 1 1 calc R
H1B H -0.0485 0.0955 0.4594 0.081 Uiso 1 1 calc R
O1 O 0.0968(3) 0.21130(18) 0.54892(9) 0.0470(7) Uani 1 1 d .
H1 H 0.046(4) 0.212(3) 0.5181(13) 0.059(11) Uiso 1 1 d .

loop_
_atom_site_aniso_label
_atom_site_aniso_U_11
_atom_site_aniso_U_22
_atom_site_aniso_U_33
_atom_site_aniso_U_23
_atom_site_aniso_U_13
_atom_site_aniso_U_12
C1 0.0333(19) 0.0293(16) 0.0325(19) 0.0054(13) 0.0040(16) 0.0072(14)
C2 0.0227(17) 0.0270(14) 0.0294(18) -0.0006(13) 0.0013(14) 0.0069(13)
C3 0.0249(18) 0.0282(15) 0.0241(16) 0.0007(12) -0.0033(14) 0.0054(12)
C4 0.0197(17) 0.0277(14) 0.0293(18) -0.0119(12) 0.0011(14) 0.0035(12)
C5 0.0197(17) 0.0352(15) 0.0293(18) -0.0082(14) -0.0050(14) 0.0075(13)
C6 0.0265(18) 0.0356(16) 0.0282(18) -0.0018(13) -0.0028(15) 0.0097(14)
C7 0.0253(18) 0.0278(14) 0.0413(19) -0.0015(14) -0.0011(16) -0.0026(13)
C8 0.040(2) 0.0295(16) 0.065(2) -0.0072(15) -0.0005(19) -0.0053(15)
C9 0.043(2) 0.0461(18) 0.054(2) 0.0004(17) -0.0207(19) -0.0093(17)
C10 0.0289(19) 0.0365(17) 0.062(2) -0.0050(16) -0.0015(17) -0.0020(15)
C11 0.0281(19) 0.0344(16) 0.041(2) -0.0044(14) 0.0071(15) -0.0040(14)
C12 0.038(2) 0.065(2) 0.063(3) 0.0020(19) 0.018(2) -0.0071(19)
C13 0.067(3) 0.0344(18) 0.072(3) -0.0047(18) 0.001(2) -0.0139(18)
C14 0.049(2) 0.051(2) 0.050(2) 0.0172(17) 0.0061(19) -0.0120(18)
C15 0.038(2) 0.062(2) 0.051(2) -0.0150(18) -0.0118(18) 0.0070(18)
C16 0.055(3) 0.064(2) 0.047(2) -0.0115(19) -0.024(2) 0.015(2)
C17 0.053(2) 0.062(2) 0.033(2) 0.0007(17) -0.0083(18) 0.0170(19)
N1 0.096(3) 0.070(2) 0.0368(19) 0.0132(16) -0.0046(19) 0.020(2)
O1 0.0490(16) 0.0481(13) 0.0438(16) 0.0167(11) 0.0054(13) -0.0043(12)

loop_
_atom_type_symbol
_atom_type_description
_atom_type_scat_dispersion_real
_atom_type_scat_dispersion_imag
_atom_type_scat_source
C C 0.0033 0.0016 'International Tables Vol C Tables 4.2.6.8 and 6.1.1.4'
H H 0.0000 0.0000 'International Tables Vol C Tables 4.2.6.8 and 6.1.1.4'
N N 0.0061 0.0033 'International Tables Vol C Tables 4.2.6.8 and 6.1.1.4'
O O 0.0106 0.0060 'International Tables Vol C Tables 4.2.6.8 and 6.1.1.4'

loop_
_geom_angle_atom_site_label_1
_geom_angle_atom_site_label_2
_geom_angle_atom_site_label_3
_geom_angle
O1 C1 C6 119.2(3)
O1 C1 C2 120.9(3)
C6 C1 C2 119.8(3)
C1 C2 C3 116.1(3)
C1 C2 C7 122.3(3)
C3 C2 C7 121.6(3)
C4 C3 C2 125.6(3)
C4 C3 H3 117.2
C2 C3 H3 117.2
C3 C4 C5 115.7(3)
C3 C4 C11 120.5(3)
C5 C4 C11 123.8(3)
C6 C5 C4 120.3(3)
C6 C5 C15 108.0(3)
C4 C5 C15 131.7(3)
C5 C6 C1 122.4(3)
C5 C6 C17 112.4(3)
C1 C6 C17 125.1(3)
C9 C7 C10 107.9(3)
C9 C7 C8 107.4(3)
C10 C7 C8 110.2(2)
C9 C7 C2 112.3(2)
C10 C7 C2 109.3(2)
C8 C7 C2 109.7(2)
C7 C8 H8A 109.5
C7 C8 H8B 109.5
H8A C8 H8B 109.5
C7 C8 H8C 109.5
H8A C8 H8C 109.5
H8B C8 H8C 109.5
C7 C9 H9A 109.5
C7 C9 H9B 109.5
H9A C9 H9B 109.5
C7 C9 H9C 109.5
H9A C9 H9C 109.5
H9B C9 H9C 109.5
C7 C10 H10A 109.5
C7 C10 H10B 109.5
H10A C10 H10B 109.5
C7 C10 H10C 109.5
H10A C10 H10C 109.5
H10B C10 H10C 109.5
C14 C11 C12 107.2(3)
C14 C11 C13 107.0(3)
C12 C11 C13 110.0(3)
C14 C11 C4 112.6(3)
C12 C11 C4 109.8(2)
C13 C11 C4 110.2(2)
C11 C12 H12A 109.5
C11 C12 H12B 109.5
H12A C12 H12B 109.5
C11 C12 H12C 109.5
H12A C12 H12C 109.5
H12B C12 H12C 109.5
C11 C13 H13A 109.5
C11 C13 H13B 109.5
H13A C13 H13B 109.5
C11 C13 H13C 109.5
H13A C13 H13C 109.5
H13B C13 H13C 109.5
C11 C14 H14A 109.5
C11 C14 H14B 109.5
H14A C14 H14B 109.5
C11 C14 H14C 109.5
H14A C14 H14C 109.5
H14B C14 H14C 109.5
C16 C15 C5 103.8(3)
C16 C15 H15A 111.0
C5 C15 H15A 111.0
C16 C15 H15B 111.0
C5 C15 H15B 111.0
H15A C15 H15B 109.0
C17 C16 C15 106.1(3)
C17 C16 H16A 110.5
C15 C16 H16A 110.5
C17 C16 H16B 110.5
C15 C16 H16B 110.5
H16A C16 H16B 108.7
N1 C17 C6 113.7(3)
N1 C17 C16 120.6(3)
C6 C17 C16 102.2(3)
N1 C17 H17 106.5
C6 C17 H17 106.5
C16 C17 H17 106.5
C17 N1 H1A 113.4
C17 N1 H1B 113.4
H1A N1 H1B 110.7
C1 O1 H1 105(2)

loop_
_geom_bond_atom_site_label_1
_geom_bond_atom_site_label_2
_geom_bond_distance
C1 O1 1.381(3)
C1 C6 1.386(4)
C1 C2 1.399(4)
C2 C3 1.400(4)
C2 C7 1.544(4)
C3 C4 1.398(4)
C3 H3 0.9400
C4 C5 1.400(4)
C4 C11 1.540(4)
C5 C6 1.382(4)
C5 C15 1.524(4)
C6 C17 1.504(4)
C7 C9 1.523(4)
C7 C10 1.532(4)
C7 C8 1.536(4)
C8 H8A 0.9700
C8 H8B 0.9700
C8 H8C 0.9700
C9 H9A 0.9700
C9 H9B 0.9700
C9 H9C 0.9700
C10 H10A 0.9700
C10 H10B 0.9700
C10 H10C 0.9700
C11 C14 1.527(4)
C11 C12 1.534(4)
C11 C13 1.537(4)
C12 H12A 0.9700
C12 H12B 0.9700
C12 H12C 0.9700
C13 H13A 0.9700
C13 H13B 0.9700
C13 H13C 0.9700
C14 H14A 0.9700
C14 H14B 0.9700
C14 H14C 0.9700
C15 C16 1.519(5)
C15 H15A 0.9800
C15 H15B 0.9800
C16 C17 1.517(5)
C16 H16A 0.9800
C16 H16B 0.9800
C17 N1 1.438(4)
C17 H17 0.9900
N1 H1A 0.9100
N1 H1B 0.9100
O1 H1 0.98(4)

loop_
_geom_hbond_atom_site_label_D
_geom_hbond_atom_site_label_H
_geom_hbond_atom_site_label_A
_geom_hbond_distance_DH
_geom_hbond_distance_HA
_geom_hbond_distance_DA
_geom_hbond_angle_DHA
O1 H1 N1 0.98(4) 1.81(4) 2.711(4) 152(3)
